data_4066443
loop_
_publ_author_name
'Yang, Jian'
'Del Rosal, Iker'
'Fasulo, Meg'
'Sangtrirutnugul, Preeyanuch'
'Maron, Laurent'
'Tilley, T. Don'

_publ_section_title
;
 Nickel Complexes with Bis(8-quinolyl)silyl Ligands. An Unusual
 Ni3Si2Cluster Containing Six-Coordinate Silicon&#x2020;
;
_journal_issue 21
_journal_name_full Organometallics
_journal_page_first 5544
_journal_paper_doi 10.1021/om1004622
_journal_volume 29
_journal_year 2010
_chemical_formula_sum 'C54 H46 Cl8 N4 Ni3 Si2'
_chemical_formula_weight 1266.86
_chemical_name_common JY-98
_chemical_name_systematic
;
 tilley04
;
_space_group.centring_type P

_space_group_IT_number 14
_space_group.IT_number 14

_symmetry_cell_setting monoclinic
_symmetry_space_group_name_Hall '-P 2ybc'
_symmetry_space_group_name_H-M 'P 1 21/c 1'
_atom_sites_solution_hydrogens geom
_atom_sites_solution_primary direct
_atom_sites_solution_secondary difmap
_audit_creation_method SHELXL-97
_cell_angle_alpha 90.00
_cell_angle_beta 104.8870(10)
_cell_angle_gamma 90.00
_cell_formula_units_Z 4
_cell_length_a 18.0662(11)
_cell_length_b 11.6179(7)
_cell_length_c 26.6833(17)
_cell_measurement_reflns_used 9852
_cell_measurement_temperature 143(2)
_cell_measurement_theta_max 28.02
_cell_measurement_theta_min 2.35
_cell_volume 5412.6(6)
_computing_cell_refinement 'Bruker SAINT'
_computing_data_collection 'Bruker APEX2'
_computing_data_reduction 'Bruker SAINT'
_computing_molecular_graphics ORTEP-32
_computing_publication_material WinGX
_computing_structure_refinement SHELXL-97
_computing_structure_solution SIR-2004
_diffrn_ambient_temperature 143(2)
_diffrn_detector_area_resol_mean 8.366
_diffrn_measured_fraction_theta_full 1.000
_diffrn_measured_fraction_theta_max 0.943
_diffrn_measurement_device_type 'Bruker APEX-I CCD'
_diffrn_measurement_method 'phi and omega scans'
_diffrn_radiation_monochromator graphite
_diffrn_radiation_source 'fine-focus sealed tube'
_diffrn_radiation_type MoK\a
_diffrn_radiation_wavelength 0.71073
_diffrn_reflns_av_R_equivalents 0.0268
_diffrn_reflns_av_sigmaI/netI 0.0197
_diffrn_reflns_limit_h_max 23
_diffrn_reflns_limit_h_min -24
_diffrn_reflns_limit_k_max 15
_diffrn_reflns_limit_k_min -12
_diffrn_reflns_limit_l_max 35
_diffrn_reflns_limit_l_min -34
_diffrn_reflns_number 71020
_diffrn_reflns_theta_full 25.00
_diffrn_reflns_theta_max 28.26
_diffrn_reflns_theta_min 1.17
_exptl_absorpt_coefficient_mu 1.514
_exptl_absorpt_correction_T_max 0.8885
_exptl_absorpt_correction_T_min 0.7723
_exptl_absorpt_correction_type multi-scan
_exptl_absorpt_process_details SADABS
_exptl_crystal_colour 'dark red'
_exptl_crystal_density_diffrn 1.555
_exptl_crystal_density_method 'not measured'
_exptl_crystal_description block
_exptl_crystal_F_000 2584
_exptl_crystal_size_max 0.18
_exptl_crystal_size_mid 0.12
_exptl_crystal_size_min 0.08
_refine_diff_density_max 0.927
_refine_diff_density_min -0.776
_refine_diff_density_rms 0.067
_refine_ls_extinction_method none
_refine_ls_goodness_of_fit_ref 1.032
_refine_ls_hydrogen_treatment constr
_refine_ls_matrix_type full
_refine_ls_number_parameters 640
_refine_ls_number_reflns 12657
_refine_ls_number_restraints 0
_refine_ls_restrained_S_all 1.032
_refine_ls_R_factor_all 0.0417
_refine_ls_R_factor_gt 0.0335
_refine_ls_shift/su_max 0.001
_refine_ls_shift/su_mean 0.000
_refine_ls_structure_factor_coef Fsqd
_refine_ls_weighting_details 'calc w=1/[\s^2^(Fo^2^)+(0.0396P)^2^+5.5313P] where P=(Fo^2^+2Fc^2^)/3'
_refine_ls_weighting_scheme calc
_refine_ls_wR_factor_gt 0.0820
_refine_ls_wR_factor_ref 0.0879
_reflns_number_gt 10838
_reflns_number_total 12657
_reflns_threshold_expression >2sigma(I)
_cod_data_source_file om1004622_si_002.cif
_cod_data_source_block tilley04
_cod_depositor_comments
;
The following automatic conversions were performed:

'_symmetry_cell_setting' value 'Monoclinic' changed to 'monoclinic'
according to /home/saulius/struct/CIF-dictionaries/cif_core.dic
dictionary named 'cif_core.dic' version 2.4.1 from 2010-06-29.

Automatic conversion script
Id: cif_fix_values 1715 2011-07-08 13:25:40Z adriana 

The following automatic conversions were performed:

'_space_group.centring_type' value 'primitive' was replaced with the
value 'P' as specified in the replacement file
'/home/antanas/src/cod-tools/trunk/data/replacement-values/replacement_values.lst'.

Automatic conversion script
Id: cif_fix_values 5642 2017-10-24 12:04:52Z antanas 
;
_cod_original_sg_symbol_H-M P2(1)/c
_cod_database_code 4066443

loop_
_symmetry_equiv_pos_as_xyz
'x, y, z'
'-x, y+1/2, -z+1/2'
'-x, -y, -z'
'x, -y-1/2, z-1/2'

loop_
_atom_site_label
_atom_site_type_symbol
_atom_site_fract_x
_atom_site_fract_y
_atom_site_fract_z
_atom_site_U_iso_or_equiv
_atom_site_adp_type
_atom_site_occupancy
_atom_site_symmetry_multiplicity
_atom_site_calc_flag
_atom_site_refinement_flags
C1 C 0.33865(14) 0.3965(2) 0.37028(9) 0.0333(5) Uani 1 1 d .
H1 H 0.3745 0.3483 0.3599 0.040 Uiso 1 1 calc R
C2 C 0.35730(16) 0.5135(2) 0.38062(10) 0.0418(6) Uani 1 1 d .
H2 H 0.4048 0.5432 0.3773 0.050 Uiso 1 1 calc R
C3 C 0.30630(16) 0.5830(2) 0.39538(10) 0.0423(6) Uani 1 1 d .
H3 H 0.3183 0.6618 0.4028 0.051 Uiso 1 1 calc R
C4 C 0.23554(15) 0.53862(19) 0.39978(9) 0.0363(5) Uani 1 1 d .
C5 C 0.17988(16) 0.6063(2) 0.41504(10) 0.0445(6) Uani 1 1 d .
H5 H 0.1888 0.6862 0.4215 0.053 Uiso 1 1 calc R
C6 C 0.11399(16) 0.5583(2) 0.42055(11) 0.0443(6) Uani 1 1 d .
H6 H 0.0777 0.6041 0.4317 0.053 Uiso 1 1 calc R
C7 C 0.09933(14) 0.4403(2) 0.40964(9) 0.0360(5) Uani 1 1 d .
H7 H 0.0529 0.4082 0.4138 0.043 Uiso 1 1 calc R
C8 C 0.14995(12) 0.36967(18) 0.39311(8) 0.0278(4) Uani 1 1 d .
C9 C 0.21995(13) 0.41967(18) 0.38898(8) 0.0289(4) Uani 1 1 d .
C10 C 0.16803(13) 0.1191(2) 0.53920(9) 0.0336(5) Uani 1 1 d .
H10 H 0.2208 0.1057 0.5549 0.040 Uiso 1 1 calc R
C11 C 0.11640(16) 0.1124(3) 0.57004(11) 0.0473(6) Uani 1 1 d .
H11 H 0.1342 0.0963 0.6060 0.057 Uiso 1 1 calc R
C12 C 0.04062(16) 0.1290(3) 0.54821(12) 0.0525(7) Uani 1 1 d .
H12 H 0.0050 0.1242 0.5688 0.063 Uiso 1 1 calc R
C13 C 0.01512(13) 0.1534(2) 0.49509(11) 0.0392(5) Uani 1 1 d .
C14 C -0.06297(14) 0.1705(3) 0.46971(13) 0.0495(7) Uani 1 1 d .
H14 H -0.1005 0.1667 0.4889 0.059 Uiso 1 1 calc R
C15 C -0.08447(14) 0.1922(3) 0.41805(13) 0.0491(7) Uani 1 1 d .
H15 H -0.1371 0.2030 0.4012 0.059 Uiso 1 1 calc R
C16 C -0.02932(13) 0.1990(2) 0.38903(11) 0.0379(5) Uani 1 1 d .
H16 H -0.0458 0.2139 0.3529 0.045 Uiso 1 1 calc R
C17 C 0.04802(12) 0.18461(18) 0.41171(9) 0.0293(4) Uani 1 1 d .
C18 C 0.07006(12) 0.15999(18) 0.46542(9) 0.0278(4) Uani 1 1 d .
C19 C 0.08080(12) 0.20084(19) 0.30581(8) 0.0287(4) Uani 1 1 d .
C20 C 0.03511(15) 0.1068(2) 0.28386(10) 0.0404(6) Uani 1 1 d .
H20 H 0.0297 0.0434 0.3051 0.049 Uiso 1 1 calc R
C21 C -0.00237(17) 0.1052(2) 0.23125(11) 0.0504(7) Uani 1 1 d .
H21 H -0.0329 0.0407 0.2169 0.060 Uiso 1 1 calc R
C22 C 0.00468(17) 0.1969(2) 0.19987(10) 0.0475(7) Uani 1 1 d .
H22 H -0.0222 0.1965 0.1642 0.057 Uiso 1 1 calc R
C23 C 0.05077(16) 0.2890(2) 0.22034(10) 0.0420(6) Uani 1 1 d .
H23 H 0.0566 0.3513 0.1986 0.050 Uiso 1 1 calc R
C24 C 0.08862(13) 0.2907(2) 0.27272(9) 0.0334(5) Uani 1 1 d .
H24 H 0.1205 0.3544 0.2863 0.040 Uiso 1 1 calc R
C25 C 0.28130(13) 0.33597(19) 0.52161(8) 0.0291(4) Uani 1 1 d .
H25 H 0.2302 0.3374 0.5250 0.035 Uiso 1 1 calc R
C26 C 0.33262(14) 0.4198(2) 0.54785(9) 0.0355(5) Uani 1 1 d .
H26 H 0.3169 0.4749 0.5693 0.043 Uiso 1 1 calc R
C27 C 0.40534(14) 0.42111(19) 0.54215(9) 0.0333(5) Uani 1 1 d .
H27 H 0.4409 0.4771 0.5597 0.040 Uiso 1 1 calc R
C28 C 0.42763(12) 0.33870(17) 0.50993(8) 0.0262(4) Uani 1 1 d .
C29 C 0.50121(13) 0.33852(19) 0.49997(9) 0.0320(5) Uani 1 1 d .
H29 H 0.5383 0.3938 0.5164 0.038 Uiso 1 1 calc R
C30 C 0.51900(12) 0.2597(2) 0.46706(9) 0.0326(5) Uani 1 1 d .
H30 H 0.5674 0.2626 0.4593 0.039 Uiso 1 1 calc R
C31 C 0.46550(12) 0.17373(18) 0.44451(9) 0.0276(4) Uani 1 1 d .
H31 H 0.4790 0.1197 0.4217 0.033 Uiso 1 1 calc R
C32 C 0.39425(11) 0.16511(17) 0.45437(8) 0.0230(4) Uani 1 1 d .
C33 C 0.37391(11) 0.25334(17) 0.48598(8) 0.0226(4) Uani 1 1 d .
C34 C 0.18857(14) -0.1414(2) 0.29683(9) 0.0341(5) Uani 1 1 d .
H34 H 0.1354 -0.1250 0.2899 0.041 Uiso 1 1 calc R
C35 C 0.21362(15) -0.2173(2) 0.26365(10) 0.0413(6) Uani 1 1 d .
H35 H 0.1782 -0.2499 0.2345 0.050 Uiso 1 1 calc R
C36 C 0.28946(15) -0.2435(2) 0.27392(10) 0.0390(5) Uani 1 1 d .
H36 H 0.3074 -0.2944 0.2518 0.047 Uiso 1 1 calc R
C37 C 0.34128(13) -0.19510(18) 0.31744(8) 0.0291(4) Uani 1 1 d .
C38 C 0.41995(14) -0.22479(19) 0.33241(9) 0.0323(5) Uani 1 1 d .
H38 H 0.4404 -0.2751 0.3113 0.039 Uiso 1 1 calc R
C39 C 0.46645(13) -0.18146(19) 0.37696(9) 0.0317(5) Uani 1 1 d .
H39 H 0.5186 -0.2043 0.3875 0.038 Uiso 1 1 calc R
C40 C 0.43739(12) -0.10269(18) 0.40761(8) 0.0271(4) Uani 1 1 d .
H40 H 0.4705 -0.0742 0.4387 0.033 Uiso 1 1 calc R
C41 C 0.36199(12) -0.06598(17) 0.39349(8) 0.0234(4) Uani 1 1 d .
C42 C 0.31266(12) -0.11628(17) 0.34859(8) 0.0234(4) Uani 1 1 d .
C43 C 0.31776(11) -0.03217(17) 0.49395(8) 0.0228(4) Uani 1 1 d .
C44 C 0.27409(13) -0.13237(19) 0.49132(9) 0.0316(5) Uani 1 1 d .
H44 H 0.2447 -0.1584 0.4585 0.038 Uiso 1 1 calc R
C45 C 0.27242(13) -0.1950(2) 0.53540(10) 0.0374(5) Uani 1 1 d .
H45 H 0.2421 -0.2627 0.5324 0.045 Uiso 1 1 calc R
C46 C 0.31475(14) -0.1591(2) 0.58358(10) 0.0379(5) Uani 1 1 d .
H46 H 0.3139 -0.2019 0.6138 0.045 Uiso 1 1 calc R
C47 C 0.35853(14) -0.0597(2) 0.58743(9) 0.0352(5) Uani 1 1 d .
H47 H 0.3877 -0.0341 0.6204 0.042 Uiso 1 1 calc R
C48 C 0.35974(12) 0.00214(18) 0.54335(8) 0.0269(4) Uani 1 1 d .
H48 H 0.3900 0.0700 0.5467 0.032 Uiso 1 1 calc R
C49 C 0.2625(2) 0.4177(3) 0.23226(14) 0.0736(10) Uani 1 1 d .
H49A H 0.2710 0.4469 0.2681 0.088 Uiso 1 1 calc R
H49B H 0.2306 0.3475 0.2291 0.088 Uiso 1 1 calc R
C50 C 0.3373(2) 0.3875(4) 0.22263(14) 0.0785(12) Uani 1 1 d .
H50A H 0.3668 0.3403 0.2519 0.094 Uiso 1 1 calc R
H50B H 0.3666 0.4590 0.2215 0.094 Uiso 1 1 calc R
C51 C 0.1443(4) 0.0995(5) 0.1256(2) 0.1179(19) Uani 1 1 d .
H51A H 0.1874 0.1511 0.1242 0.142 Uiso 1 1 calc R
H51B H 0.1066 0.1457 0.1381 0.142 Uiso 1 1 calc R
C52 C 0.1727(3) 0.0117(4) 0.16247(19) 0.1026(16) Uani 1 1 d .
H52A H 0.1289 -0.0348 0.1669 0.123 Uiso 1 1 calc R
H52B H 0.1966 0.0484 0.1963 0.123 Uiso 1 1 calc R
C53 C 0.41789(17) 0.0229(3) 0.23045(12) 0.0549(7) Uani 1 1 d .
H53A H 0.3860 0.0921 0.2190 0.066 Uiso 1 1 calc R
H53B H 0.3831 -0.0424 0.2313 0.066 Uiso 1 1 calc R
C54 C 0.46685(17) 0.0427(3) 0.28303(11) 0.0517(7) Uani 1 1 d .
H54A H 0.5017 -0.0239 0.2934 0.062 Uiso 1 1 calc R
H54B H 0.4343 0.0480 0.3076 0.062 Uiso 1 1 calc R
N1 N 0.27327(11) 0.35097(15) 0.37446(7) 0.0276(4) Uani 1 1 d .
N2 N 0.14665(10) 0.14326(15) 0.48896(7) 0.0259(4) Uani 1 1 d .
N3 N 0.30038(9) 0.25464(14) 0.49225(6) 0.0232(3) Uani 1 1 d .
N4 N 0.23550(10) -0.09141(15) 0.33738(7) 0.0252(3) Uani 1 1 d .
Si1 Si 0.12687(3) 0.21009(5) 0.37774(2) 0.02437(12) Uani 1 1 d .
Si2 Si 0.32144(3) 0.04502(5) 0.43137(2) 0.02037(11) Uani 1 1 d .
Cl1 Cl 0.29348(3) 0.15588(5) 0.29498(2) 0.03414(12) Uani 1 1 d .
Cl2 Cl 0.10114(3) -0.09714(4) 0.38909(2) 0.02717(11) Uani 1 1 d .
Cl3 Cl 0.21290(8) 0.52302(8) 0.18843(4) 0.0992(4) Uani 1 1 d .
Cl4 Cl 0.32813(6) 0.30959(9) 0.16322(4) 0.0813(3) Uani 1 1 d .
Cl5 Cl 0.09997(6) 0.05203(11) 0.06128(5) 0.0871(3) Uani 1 1 d .
Cl6 Cl 0.24140(5) -0.08302(9) 0.14608(4) 0.0697(2) Uani 1 1 d .
Cl7 Cl 0.47224(6) -0.00765(9) 0.18434(3) 0.0699(2) Uani 1 1 d .
Cl8 Cl 0.52218(6) 0.17027(8) 0.28717(3) 0.0692(2) Uani 1 1 d .
Ni1 Ni 0.221081(14) 0.15531(2) 0.447614(10) 0.02125(6) Uani 1 1 d .
Ni2 Ni 0.257795(15) 0.18424(2) 0.368452(10) 0.02270(6) Uani 1 1 d .
Ni3 Ni 0.195789(14) 0.01522(2) 0.380022(10) 0.02101(6) Uani 1 1 d .

loop_
_atom_site_aniso_label
_atom_site_aniso_U_11
_atom_site_aniso_U_22
_atom_site_aniso_U_33
_atom_site_aniso_U_23
_atom_site_aniso_U_13
_atom_site_aniso_U_12
C1 0.0384(12) 0.0317(11) 0.0303(11) 0.0061(9) 0.0097(9) -0.0075(10)
C2 0.0502(14) 0.0355(13) 0.0390(14) 0.0042(10) 0.0099(11) -0.0186(11)
C3 0.0595(16) 0.0241(11) 0.0395(14) 0.0012(10) 0.0057(12) -0.0135(11)
C4 0.0509(14) 0.0228(10) 0.0301(12) 0.0022(9) 0.0013(10) -0.0054(10)
C5 0.0579(16) 0.0218(11) 0.0468(15) -0.0058(10) 0.0007(12) 0.0029(11)
C6 0.0498(15) 0.0295(12) 0.0493(15) -0.0079(11) 0.0048(12) 0.0101(11)
C7 0.0368(12) 0.0288(11) 0.0386(13) -0.0019(9) 0.0029(10) 0.0046(9)
C8 0.0312(10) 0.0219(9) 0.0264(10) 0.0002(8) 0.0003(8) 0.0006(8)
C9 0.0387(11) 0.0218(10) 0.0221(10) 0.0030(8) 0.0005(9) -0.0009(9)
C10 0.0315(11) 0.0365(12) 0.0347(12) 0.0026(10) 0.0121(9) 0.0016(10)
C11 0.0490(15) 0.0618(18) 0.0367(14) 0.0105(12) 0.0214(12) 0.0018(13)
C12 0.0411(14) 0.072(2) 0.0543(17) 0.0085(15) 0.0305(13) -0.0020(14)
C13 0.0286(11) 0.0426(13) 0.0514(15) 0.0009(11) 0.0190(11) -0.0022(10)
C14 0.0280(12) 0.0589(17) 0.0670(19) -0.0028(14) 0.0219(12) -0.0017(12)
C15 0.0210(11) 0.0526(16) 0.073(2) -0.0051(14) 0.0103(12) 0.0040(11)
C16 0.0264(11) 0.0371(12) 0.0466(14) -0.0028(10) 0.0030(10) 0.0020(9)
C17 0.0237(10) 0.0250(10) 0.0383(12) -0.0033(9) 0.0061(9) 0.0000(8)
C18 0.0242(10) 0.0226(10) 0.0385(12) -0.0019(8) 0.0112(9) -0.0006(8)
C19 0.0268(10) 0.0267(10) 0.0288(11) 0.0002(8) 0.0000(8) 0.0057(8)
C20 0.0462(14) 0.0310(12) 0.0358(13) 0.0014(10) -0.0046(11) -0.0036(11)
C21 0.0571(16) 0.0378(14) 0.0422(15) -0.0038(11) -0.0126(12) -0.0071(12)
C22 0.0547(16) 0.0456(15) 0.0316(13) -0.0013(11) -0.0084(11) 0.0072(13)
C23 0.0525(15) 0.0374(13) 0.0318(13) 0.0057(10) 0.0028(11) 0.0066(11)
C24 0.0362(12) 0.0294(11) 0.0313(12) -0.0004(9) 0.0024(9) 0.0033(9)
C25 0.0323(11) 0.0285(10) 0.0291(11) -0.0048(8) 0.0123(9) -0.0013(9)
C26 0.0450(13) 0.0296(11) 0.0343(12) -0.0108(9) 0.0142(10) -0.0051(10)
C27 0.0403(12) 0.0276(11) 0.0313(11) -0.0067(9) 0.0078(9) -0.0105(9)
C28 0.0289(10) 0.0233(9) 0.0243(10) 0.0003(8) 0.0034(8) -0.0042(8)
C29 0.0278(10) 0.0273(10) 0.0387(12) -0.0006(9) 0.0043(9) -0.0103(9)
C30 0.0240(10) 0.0327(11) 0.0425(13) 0.0038(10) 0.0109(9) -0.0042(9)
C31 0.0265(10) 0.0253(10) 0.0323(11) -0.0001(8) 0.0095(8) 0.0006(8)
C32 0.0228(9) 0.0221(9) 0.0239(10) 0.0010(7) 0.0057(7) -0.0013(7)
C33 0.0231(9) 0.0219(9) 0.0224(9) 0.0014(7) 0.0052(7) -0.0009(7)
C34 0.0334(11) 0.0376(12) 0.0305(12) -0.0094(9) 0.0071(9) -0.0066(10)
C35 0.0457(14) 0.0443(14) 0.0326(13) -0.0171(11) 0.0073(10) -0.0087(11)
C36 0.0513(14) 0.0349(12) 0.0349(13) -0.0141(10) 0.0183(11) -0.0050(11)
C37 0.0401(12) 0.0239(10) 0.0272(11) -0.0039(8) 0.0159(9) -0.0022(9)
C38 0.0431(12) 0.0247(10) 0.0359(12) -0.0022(9) 0.0225(10) 0.0034(9)
C39 0.0339(11) 0.0282(11) 0.0370(12) 0.0028(9) 0.0166(9) 0.0068(9)
C40 0.0288(10) 0.0244(10) 0.0289(11) 0.0001(8) 0.0087(8) 0.0011(8)
C41 0.0292(10) 0.0197(9) 0.0240(10) 0.0003(7) 0.0118(8) -0.0006(8)
C42 0.0300(10) 0.0199(9) 0.0224(10) 0.0006(7) 0.0106(8) -0.0016(8)
C43 0.0220(9) 0.0231(9) 0.0237(10) -0.0004(7) 0.0064(7) 0.0027(7)
C44 0.0301(11) 0.0296(11) 0.0318(12) 0.0041(9) 0.0020(9) -0.0044(9)
C45 0.0296(11) 0.0366(12) 0.0458(14) 0.0127(10) 0.0095(10) -0.0043(10)
C46 0.0398(12) 0.0436(13) 0.0337(12) 0.0144(10) 0.0157(10) 0.0070(11)
C47 0.0434(13) 0.0385(12) 0.0224(11) 0.0000(9) 0.0058(9) 0.0068(10)
C48 0.0277(10) 0.0268(10) 0.0256(10) -0.0013(8) 0.0057(8) 0.0015(8)
C49 0.080(2) 0.069(2) 0.060(2) 0.0214(18) -0.0030(18) -0.0070(19)
C50 0.066(2) 0.095(3) 0.063(2) 0.029(2) -0.0036(17) -0.033(2)
C51 0.178(6) 0.096(4) 0.103(4) -0.006(3) 0.078(4) 0.025(4)
C52 0.146(5) 0.095(3) 0.076(3) -0.011(3) 0.045(3) 0.017(3)
C53 0.0493(16) 0.0644(19) 0.0526(17) 0.0120(15) 0.0161(13) -0.0059(14)
C54 0.0492(15) 0.0608(18) 0.0489(16) 0.0188(14) 0.0198(13) 0.0003(14)
N1 0.0343(9) 0.0215(8) 0.0263(9) 0.0046(7) 0.0063(7) -0.0037(7)
N2 0.0235(8) 0.0259(8) 0.0295(9) -0.0021(7) 0.0092(7) -0.0006(7)
N3 0.0247(8) 0.0219(8) 0.0228(8) -0.0018(6) 0.0059(6) -0.0019(7)
N4 0.0282(8) 0.0234(8) 0.0248(9) -0.0037(7) 0.0083(7) -0.0052(7)
Si1 0.0231(3) 0.0214(3) 0.0267(3) -0.0007(2) 0.0030(2) 0.0007(2)
Si2 0.0205(2) 0.0195(2) 0.0213(3) -0.00220(19) 0.0058(2) -0.0005(2)
Cl1 0.0485(3) 0.0302(3) 0.0312(3) 0.0029(2) 0.0239(2) 0.0005(2)
Cl2 0.0244(2) 0.0262(2) 0.0325(3) -0.00199(19) 0.01032(19) -0.00601(19)
Cl3 0.1573(11) 0.0466(4) 0.0589(5) -0.0110(4) -0.0351(6) 0.0129(6)
Cl4 0.0925(7) 0.0789(6) 0.0715(6) 0.0294(5) 0.0195(5) -0.0047(5)
Cl5 0.0697(6) 0.0996(8) 0.0904(7) 0.0160(6) 0.0175(5) -0.0040(5)
Cl6 0.0708(5) 0.0780(6) 0.0601(5) 0.0005(4) 0.0163(4) -0.0067(4)
Cl7 0.0832(6) 0.0773(6) 0.0540(5) 0.0013(4) 0.0265(4) -0.0014(5)
Cl8 0.0845(6) 0.0694(5) 0.0466(4) 0.0149(4) 0.0038(4) -0.0190(4)
Ni1 0.01949(12) 0.02289(13) 0.02164(13) -0.00306(9) 0.00579(9) -0.00066(9)
Ni2 0.02546(13) 0.01972(12) 0.02386(13) 0.00132(9) 0.00803(10) -0.00179(10)
Ni3 0.02142(12) 0.01959(12) 0.02211(13) -0.00227(9) 0.00576(10) -0.00253(9)

loop_
_atom_type_symbol
_atom_type_description
_atom_type_scat_dispersion_real
_atom_type_scat_dispersion_imag
_atom_type_scat_source
C C 0.0033 0.0016 'International Tables Vol C Tables 4.2.6.8 and 6.1.1.4'
H H 0.0000 0.0000 'International Tables Vol C Tables 4.2.6.8 and 6.1.1.4'
N N 0.0061 0.0033 'International Tables Vol C Tables 4.2.6.8 and 6.1.1.4'
Si Si 0.0817 0.0704 'International Tables Vol C Tables 4.2.6.8 and 6.1.1.4'
Cl Cl 0.1484 0.1585 'International Tables Vol C Tables 4.2.6.8 and 6.1.1.4'
Ni Ni 0.3393 1.1124 'International Tables Vol C Tables 4.2.6.8 and 6.1.1.4'

loop_
_geom_angle_atom_site_label_1
_geom_angle_atom_site_label_2
_geom_angle_atom_site_label_3
_geom_angle
N1 C1 C2 122.8(2)
N1 C1 H1 118.6
C2 C1 H1 118.6
C3 C2 C1 119.0(2)
C3 C2 H2 120.5
C1 C2 H2 120.5
C2 C3 C4 120.2(2)
C2 C3 H3 119.9
C4 C3 H3 119.9
C3 C4 C5 123.1(2)
C3 C4 C9 118.3(2)
C5 C4 C9 118.6(2)
C6 C5 C4 120.7(2)
C6 C5 H5 119.7
C4 C5 H5 119.7
C5 C6 C7 120.0(2)
C5 C6 H6 120.0
C7 C6 H6 120.0
C8 C7 C6 122.5(2)
C8 C7 H7 118.7
C6 C7 H7 118.7
C7 C8 C9 117.2(2)
C7 C8 Si1 121.05(17)
C9 C8 Si1 121.76(16)
N1 C9 C8 118.96(19)
N1 C9 C4 120.1(2)
C8 C9 C4 120.9(2)
N2 C10 C11 122.9(2)
N2 C10 H10 118.6
C11 C10 H10 118.6
C12 C11 C10 119.5(3)
C12 C11 H11 120.3
C10 C11 H11 120.3
C11 C12 C13 119.7(2)
C11 C12 H12 120.1
C13 C12 H12 120.1
C12 C13 C14 122.8(2)
C12 C13 C18 118.6(2)
C14 C13 C18 118.6(2)
C15 C14 C13 120.2(2)
C15 C14 H14 119.9
C13 C14 H14 119.9
C14 C15 C16 120.6(2)
C14 C15 H15 119.7
C16 C15 H15 119.7
C17 C16 C15 121.9(2)
C17 C16 H16 119.0
C15 C16 H16 119.0
C16 C17 C18 117.2(2)
C16 C17 Si1 124.76(19)
C18 C17 Si1 117.71(15)
N2 C18 C17 118.58(19)
N2 C18 C13 120.1(2)
C17 C18 C13 121.3(2)
C24 C19 C20 117.5(2)
C24 C19 Si1 120.64(17)
C20 C19 Si1 121.78(18)
C21 C20 C19 120.8(2)
C21 C20 H20 119.6
C19 C20 H20 119.6
C22 C21 C20 120.3(2)
C22 C21 H21 119.9
C20 C21 H21 119.9
C23 C22 C21 119.9(2)
C23 C22 H22 120.0
C21 C22 H22 120.0
C22 C23 C24 120.0(2)
C22 C23 H23 120.0
C24 C23 H23 120.0
C23 C24 C19 121.4(2)
C23 C24 H24 119.3
C19 C24 H24 119.3
N3 C25 C26 123.4(2)
N3 C25 H25 118.3
C26 C25 H25 118.3
C27 C26 C25 119.0(2)
C27 C26 H26 120.5
C25 C26 H26 120.5
C26 C27 C28 119.7(2)
C26 C27 H27 120.2
C28 C27 H27 120.2
C27 C28 C33 118.59(19)
C27 C28 C29 122.8(2)
C33 C28 C29 118.62(19)
C30 C29 C28 120.5(2)
C30 C29 H29 119.7
C28 C29 H29 119.7
C29 C30 C31 120.0(2)
C29 C30 H30 120.0
C31 C30 H30 120.0
C32 C31 C30 122.6(2)
C32 C31 H31 118.7
C30 C31 H31 118.7
C31 C32 C33 116.87(18)
C31 C32 Si2 126.21(16)
C33 C32 Si2 116.90(14)
N3 C33 C28 120.37(18)
N3 C33 C32 118.61(17)
C28 C33 C32 121.02(18)
N4 C34 C35 123.2(2)
N4 C34 H34 118.4
C35 C34 H34 118.4
C36 C35 C34 119.0(2)
C36 C35 H35 120.5
C34 C35 H35 120.5
C35 C36 C37 119.9(2)
C35 C36 H36 120.1
C37 C36 H36 120.1
C36 C37 C38 122.8(2)
C36 C37 C42 118.4(2)
C38 C37 C42 118.8(2)
C39 C38 C37 120.3(2)
C39 C38 H38 119.8
C37 C38 H38 119.8
C38 C39 C40 120.4(2)
C38 C39 H39 119.8
C40 C39 H39 119.8
C41 C40 C39 121.8(2)
C41 C40 H40 119.1
C39 C40 H40 119.1
C40 C41 C42 117.55(18)
C40 C41 Si2 123.50(16)
C42 C41 Si2 118.94(15)
N4 C42 C37 120.52(19)
N4 C42 C41 118.44(18)
C37 C42 C41 120.96(19)
C44 C43 C48 116.54(19)
C44 C43 Si2 119.52(16)
C48 C43 Si2 123.86(16)
C45 C44 C43 121.9(2)
C45 C44 H44 119.1
C43 C44 H44 119.1
C46 C45 C44 120.2(2)
C46 C45 H45 119.9
C44 C45 H45 119.9
C45 C46 C47 119.3(2)
C45 C46 H46 120.4
C47 C46 H46 120.4
C48 C47 C46 120.2(2)
C48 C47 H47 119.9
C46 C47 H47 119.9
C47 C48 C43 122.0(2)
C47 C48 H48 119.0
C43 C48 H48 119.0
C50 C49 Cl3 112.3(3)
C50 C49 H49A 109.1
Cl3 C49 H49A 109.1
C50 C49 H49B 109.1
Cl3 C49 H49B 109.1
H49A C49 H49B 107.9
C49 C50 Cl4 113.0(3)
C49 C50 H50A 109.0
Cl4 C50 H50A 109.0
C49 C50 H50B 109.0
Cl4 C50 H50B 109.0
H50A C50 H50B 107.8
C52 C51 Cl5 116.0(4)
C52 C51 H51A 108.3
Cl5 C51 H51A 108.3
C52 C51 H51B 108.3
Cl5 C51 H51B 108.3
H51A C51 H51B 107.4
C51 C52 Cl6 114.9(4)
C51 C52 H52A 108.5
Cl6 C52 H52A 108.5
C51 C52 H52B 108.5
Cl6 C52 H52B 108.5
H52A C52 H52B 107.5
C54 C53 Cl7 112.5(2)
C54 C53 H53A 109.1
Cl7 C53 H53A 109.1
C54 C53 H53B 109.1
Cl7 C53 H53B 109.1
H53A C53 H53B 107.8
C53 C54 Cl8 112.4(2)
C53 C54 H54A 109.1
Cl8 C54 H54A 109.1
C53 C54 H54B 109.1
Cl8 C54 H54B 109.1
H54A C54 H54B 107.9
C1 N1 C9 119.61(19)
C1 N1 Ni2 119.99(16)
C9 N1 Ni2 119.97(14)
C10 N2 C18 119.20(19)
C10 N2 Ni1 121.51(15)
C18 N2 Ni1 119.28(15)
C25 N3 C33 118.86(18)
C25 N3 Ni1 120.78(14)
C33 N3 Ni1 119.36(13)
C34 N4 C42 118.98(18)
C34 N4 Ni3 120.21(15)
C42 N4 Ni3 120.81(13)
C19 Si1 C17 106.72(10)
C19 Si1 C8 106.66(10)
C17 Si1 C8 101.36(10)
C19 Si1 Ni1 149.41(7)
C17 Si1 Ni1 93.46(7)
C8 Si1 Ni1 91.11(6)
C19 Si1 Ni2 94.29(7)
C17 Si1 Ni2 152.68(7)
C8 Si1 Ni2 88.73(7)
Ni1 Si1 Ni2 60.703(16)
C19 Si1 Ni3 93.33(7)
C17 Si1 Ni3 105.61(7)
C8 Si1 Ni3 139.97(7)
Ni1 Si1 Ni3 58.548(15)
Ni2 Si1 Ni3 54.807(14)
C41 Si2 C32 109.86(9)
C41 Si2 C43 104.55(9)
C32 Si2 C43 103.77(9)
C41 Si2 Ni1 152.94(7)
C32 Si2 Ni1 92.45(6)
C43 Si2 Ni1 83.86(6)
C41 Si2 Ni3 92.09(7)
C32 Si2 Ni3 140.92(7)
C43 Si2 Ni3 101.22(6)
Ni1 Si2 Ni3 60.895(16)
C41 Si2 Ni2 105.45(6)
C32 Si2 Ni2 84.20(6)
C43 Si2 Ni2 144.00(6)
Ni1 Si2 Ni2 60.528(16)
Ni3 Si2 Ni2 58.372(15)
N2 Ni1 N3 101.46(7)
N2 Ni1 Si1 90.25(6)
N3 Ni1 Si1 127.19(5)
N2 Ni1 Si2 137.88(5)
N3 Ni1 Si2 87.45(5)
Si1 Ni1 Si2 116.93(2)
N2 Ni1 Ni3 110.66(5)
N3 Ni1 Ni3 145.14(5)
Si1 Ni1 Ni3 67.197(17)
Si2 Ni1 Ni3 59.691(15)
N2 Ni1 Ni2 153.65(5)
N3 Ni1 Ni2 97.31(5)
Si1 Ni1 Ni2 63.581(18)
Si2 Ni1 Ni2 60.799(16)
Ni3 Ni1 Ni2 58.086(11)
N1 Ni2 Cl1 98.63(6)
N1 Ni2 Ni3 152.88(6)
Cl1 Ni2 Ni3 104.438(19)
N1 Ni2 Ni1 97.63(5)
Cl1 Ni2 Ni1 163.46(2)
Ni3 Ni2 Ni1 60.741(10)
N1 Ni2 Si2 125.21(5)
Cl1 Ni2 Si2 108.61(2)
Ni3 Ni2 Si2 59.848(15)
Ni1 Ni2 Si2 58.673(15)
N1 Ni2 Si1 89.53(6)
Cl1 Ni2 Si1 127.36(2)
Ni3 Ni2 Si1 65.179(16)
Ni1 Ni2 Si1 55.716(16)
Si2 Ni2 Si1 108.18(2)
N4 Ni3 Cl2 95.74(5)
N4 Ni3 Ni2 101.45(5)
Cl2 Ni3 Ni2 157.911(19)
N4 Ni3 Si2 89.35(5)
Cl2 Ni3 Si2 132.76(2)
Ni2 Ni3 Si2 61.780(16)
N4 Ni3 Ni1 148.38(5)
Cl2 Ni3 Ni1 108.850(18)
Ni2 Ni3 Ni1 61.173(11)
Si2 Ni3 Ni1 59.415(15)
N4 Ni3 Si1 142.79(5)
Cl2 Ni3 Si1 97.97(2)
Ni2 Ni3 Si1 60.013(16)
Si2 Ni3 Si1 105.79(2)
Ni1 Ni3 Si1 54.255(15)

loop_
_geom_bond_atom_site_label_1
_geom_bond_atom_site_label_2
_geom_bond_distance
C1 N1 1.325(3)
C1 C2 1.410(3)
C1 H1 0.9500
C2 C3 1.358(4)
C2 H2 0.9500
C3 C4 1.411(4)
C3 H3 0.9500
C4 C5 1.416(4)
C4 C9 1.425(3)
C5 C6 1.356(4)
C5 H5 0.9500
C6 C7 1.412(3)
C6 H6 0.9500
C7 C8 1.383(3)
C7 H7 0.9500
C8 C9 1.421(3)
C8 Si1 1.921(2)
C9 N1 1.381(3)
C10 N2 1.326(3)
C10 C11 1.396(3)
C10 H10 0.9500
C11 C12 1.357(4)
C11 H11 0.9500
C12 C13 1.402(4)
C12 H12 0.9500
C13 C14 1.413(4)
C13 C18 1.422(3)
C14 C15 1.356(4)
C14 H14 0.9500
C15 C16 1.412(4)
C15 H15 0.9500
C16 C17 1.383(3)
C16 H16 0.9500
C17 C18 1.415(3)
C17 Si1 1.898(2)
C18 N2 1.379(3)
C19 C24 1.398(3)
C19 C20 1.404(3)
C19 Si1 1.889(2)
C20 C21 1.393(3)
C20 H20 0.9500
C21 C22 1.381(4)
C21 H21 0.9500
C22 C23 1.380(4)
C22 H22 0.9500
C23 C24 1.389(3)
C23 H23 0.9500
C24 H24 0.9500
C25 N3 1.328(3)
C25 C26 1.402(3)
C25 H25 0.9500
C26 C27 1.361(3)
C26 H26 0.9500
C27 C28 1.413(3)
C27 H27 0.9500
C28 C33 1.420(3)
C28 C29 1.421(3)
C29 C30 1.363(3)
C29 H29 0.9500
C30 C31 1.412(3)
C30 H30 0.9500
C31 C32 1.382(3)
C31 H31 0.9500
C32 C33 1.434(3)
C32 Si2 1.908(2)
C33 N3 1.381(3)
C34 N4 1.325(3)
C34 C35 1.405(3)
C34 H34 0.9500
C35 C36 1.361(4)
C35 H35 0.9500
C36 C37 1.408(3)
C36 H36 0.9500
C37 C38 1.417(3)
C37 C42 1.420(3)
C38 C39 1.363(3)
C38 H38 0.9500
C39 C40 1.415(3)
C39 H39 0.9500
C40 C41 1.384(3)
C40 H40 0.9500
C41 C42 1.422(3)
C41 Si2 1.898(2)
C42 N4 1.379(3)
C43 C44 1.398(3)
C43 C48 1.399(3)
C43 Si2 1.911(2)
C44 C45 1.390(3)
C44 H44 0.9500
C45 C46 1.381(4)
C45 H45 0.9500
C46 C47 1.388(4)
C46 H46 0.9500
C47 C48 1.383(3)
C47 H47 0.9500
C48 H48 0.9500
C49 C50 1.481(6)
C49 Cl3 1.769(3)
C49 H49A 0.9900
C49 H49B 0.9900
C50 Cl4 1.796(4)
C50 H50A 0.9900
C50 H50B 0.9900
C51 C52 1.418(7)
C51 Cl5 1.785(6)
C51 H51A 0.9900
C51 H51B 0.9900
C52 Cl6 1.796(5)
C52 H52A 0.9900
C52 H52B 0.9900
C53 C54 1.472(4)
C53 Cl7 1.796(3)
C53 H53A 0.9900
C53 H53B 0.9900
C54 Cl8 1.775(3)
C54 H54A 0.9900
C54 H54B 0.9900
N1 Ni2 1.9578(17)
N2 Ni1 1.9512(17)
N3 Ni1 1.9814(17)
N4 Ni3 1.9401(17)
Si1 Ni1 2.2688(6)
Si1 Ni2 2.4592(6)
Si1 Ni3 2.5769(6)
Si2 Ni1 2.3496(6)
Si2 Ni3 2.3563(6)
Si2 Ni2 2.4011(6)
Cl1 Ni2 2.2399(6)
Cl2 Ni3 2.2135(5)
Ni1 Ni3 2.3847(4)
Ni1 Ni2 2.3947(4)
Ni2 Ni3 2.3203(4)
